data_4318574
loop_
_publ_author_name
'Nikki L. Edleman'
'Anchuan Wang'
'John A. Belot'
'Andrew W. Metz'
'Jason R. Babcock'
'Amber M. Kawaoka'
'Jun Ni'
'Matthew V. Metz'
'Christine J. Flaschenriem'
'Charlotte L. Stern'
'Louise M. Liable-Sands'
'Arnold L. Rheingold'
'Paul R. Markworth'
'Robert P. H. Chang'
'Michael P. Chudzik'
'Carl R. Kannewurf'
'Tobin J. Marks'

_publ_section_title
;
 Synthesis and Characterization of Volatile, Fluorine-Free \b-Ketoiminate
 Lanthanide MOCVD Precursors and Their Implementation in Low-Temperature
 Growth of Epitaxial CeO2 Buffer Layers for Superconducting Electronics
;
_journal_name_full 'Inorganic Chemistry'
_journal_page_first 5005
_journal_page_last 5023
_journal_paper_doi 10.1021/ic020299h
_journal_volume 41
_journal_year 2002
_chemical_formula_sum 'C33 H60 Ce N3 O6'
_chemical_formula_weight 734.96
_chemical_name_common 'complex 4, Ce(tBuMeMe)3'
_chemical_name_systematic
;

  ?

;
_space_group_IT_number 2
_symmetry_cell_setting triclinic
_symmetry_space_group_name_Hall '-P 1'
_symmetry_space_group_name_H-M 'P -1'
_atom_sites_solution_hydrogens geom
_atom_sites_solution_primary direct
_atom_sites_solution_secondary difmap
_audit_creation_method SHELXL-97
_cell_angle_alpha 112.8853(6)
_cell_angle_beta 90.9699(11)
_cell_angle_gamma 99.5012(7)
_cell_formula_units_Z 8
_cell_length_a 17.5040(2)
_cell_length_b 21.1598(2)
_cell_length_c 23.0715(2)
_cell_measurement_temperature 198(2)
_cell_measurement_theta_max 28.0
_cell_measurement_theta_min 2.0
_cell_volume 7733.61(14)
_computing_cell_refinement 'Siemens SAINT'
_computing_data_collection 'Siemens SMART'
_computing_data_reduction 'Siemens SAINT'
_computing_molecular_graphics 'Siemens SHELXTL'
_computing_publication_material 'Siemens SHELXTL'
_computing_structure_refinement 'SHELXL-97 (Sheldrick, 1997)'
_computing_structure_solution 'SHELXS-97 (Sheldrick, 1990)'
_diffrn_ambient_temperature 198(2)
_diffrn_measured_fraction_theta_full 0.851
_diffrn_measured_fraction_theta_max 0.851
_diffrn_measurement_device_type 'Siemens P4_CCD'
_diffrn_measurement_method 'omega/phi scans'
_diffrn_radiation_monochromator graphite
_diffrn_radiation_source 'fine-focus sealed tube'
_diffrn_radiation_type MoK\a
_diffrn_radiation_wavelength 0.71073
_diffrn_reflns_av_R_equivalents 0.0407
_diffrn_reflns_av_sigmaI/netI 0.0827
_diffrn_reflns_limit_h_max 23
_diffrn_reflns_limit_h_min -22
_diffrn_reflns_limit_k_max 27
_diffrn_reflns_limit_k_min -28
_diffrn_reflns_limit_l_max 23
_diffrn_reflns_limit_l_min -29
_diffrn_reflns_number 49148
_diffrn_reflns_theta_full 28.13
_diffrn_reflns_theta_max 28.13
_diffrn_reflns_theta_min 0.96
_exptl_absorpt_coefficient_mu 1.218
_exptl_absorpt_correction_T_max 0.8879
_exptl_absorpt_correction_T_min 0.7928
_exptl_absorpt_correction_type none
_exptl_crystal_colour gold
_exptl_crystal_density_diffrn 1.262
_exptl_crystal_density_method 'not measured'
_exptl_crystal_description block
_exptl_crystal_F_000 3080
_exptl_crystal_size_max 0.20
_exptl_crystal_size_mid 0.20
_exptl_crystal_size_min 0.10
_refine_diff_density_max 0.987
_refine_diff_density_min -2.307
_refine_diff_density_rms 0.125
_refine_ls_extinction_method none
_refine_ls_goodness_of_fit_ref 1.120
_refine_ls_hydrogen_treatment mixed
_refine_ls_matrix_type fullcycle
_refine_ls_number_parameters 1549
_refine_ls_number_reflns 32224
_refine_ls_number_restraints 0
_refine_ls_restrained_S_all 1.120
_refine_ls_R_factor_all 0.0884
_refine_ls_R_factor_gt 0.0528
_refine_ls_shift/su_max 0.181
_refine_ls_shift/su_mean 0.031
_refine_ls_structure_factor_coef Fsqd
_refine_ls_weighting_details 'calc w=1/[\s^2^(Fo^2^)+(0.0400P)^2^+0.0000P] where P=(Fo^2^+2Fc^2^)/3'
_refine_ls_weighting_scheme calc
_refine_ls_wR_factor_gt 0.1157
_refine_ls_wR_factor_ref 0.1326
_reflns_number_gt 22312
_reflns_number_total 32224
_reflns_threshold_expression >2sigma(I)
_cod_data_source_file ic020299h_1.cif
_cod_data_source_block C33H60CeN3O6
_cod_depositor_comments
;
The following automatic conversions were performed:

'_symmetry_cell_setting' value 'Triclinic' changed to 'triclinic'
according to the built-in table from CIF Core dictionary named
'cif_core.dic' version 2.4.1 from 2010-06-29.

Automatic conversion script
Id: cif_fix_values 1646 2011-03-28 12:23:43Z adriana 
;
_cod_original_cell_volume 7733.63(12)
_cod_database_code 4318574

loop_
_symmetry_equiv_pos_as_xyz
'x, y, z'
'-x, -y, -z'

loop_
_atom_site_label
_atom_site_type_symbol
_atom_site_fract_x
_atom_site_fract_y
_atom_site_fract_z
_atom_site_U_iso_or_equiv
_atom_site_adp_type
_atom_site_occupancy
_atom_site_symmetry_multiplicity
_atom_site_calc_flag
_atom_site_refinement_flags
_atom_site_disorder_assembly
_atom_site_disorder_group
Ce1A Ce -0.198606(15) -0.223551(12) -0.139487(12) 0.02637(6) Uani 1 1 d . . .
O1A O -0.2371(2) -0.32211(15) -0.11342(15) 0.0360(8) Uani 1 1 d . . .
O2A O -0.1690(2) -0.08986(16) -0.05513(17) 0.0395(9) Uani 1 1 d . . .
O21A O -0.2953(2) -0.17010(16) -0.16557(16) 0.0352(8) Uani 1 1 d . . .
O22A O -0.1302(2) -0.33517(18) -0.21793(19) 0.0499(10) Uani 1 1 d . . .
O41A O -0.1167(2) -0.17195(18) -0.19501(16) 0.0390(8) Uani 1 1 d . . .
O42A O -0.0021(3) -0.1226(2) 0.0477(2) 0.0688(13) Uani 1 1 d . . .
N1A N -0.2723(2) -0.19093(19) -0.03358(19) 0.0328(9) Uani 1 1 d . . .
N21A N -0.2742(3) -0.30634(19) -0.2485(2) 0.0381(10) Uani 1 1 d . . .
N41A N -0.0509(2) -0.2001(2) -0.0946(2) 0.0355(10) Uani 1 1 d . . .
C1A C -0.3224(4) -0.4626(3) -0.1218(3) 0.073(2) Uani 1 1 d . . .
H1AA H -0.3221 -0.5116 -0.1299 0.109 Uiso 1 1 calc R . .
H1AB H -0.3215 -0.4565 -0.1618 0.109 Uiso 1 1 calc R . .
H1AC H -0.3695 -0.4492 -0.1018 0.109 Uiso 1 1 calc R . .
C2A C -0.2511(5) -0.4302(3) -0.0178(3) 0.079(2) Uani 1 1 d . . .
H2AA H -0.2491 -0.4795 -0.0285 0.118 Uiso 1 1 calc R . .
H2AB H -0.2989 -0.4195 0.0024 0.118 Uiso 1 1 calc R . .
H2AC H -0.2059 -0.4008 0.0114 0.118 Uiso 1 1 calc R . .
C3A C -0.1788(4) -0.4354(3) -0.1116(4) 0.081(3) Uani 1 1 d . . .
H3AA H -0.1760 -0.4838 -0.1192 0.122 Uiso 1 1 calc R . .
H3AB H -0.1321 -0.4043 -0.0855 0.122 Uiso 1 1 calc R . .
H3AC H -0.1821 -0.4305 -0.1520 0.122 Uiso 1 1 calc R . .
C4A C -0.2503(3) -0.4161(2) -0.0776(2) 0.0320(11) Uani 1 1 d . . .
C5A C -0.2538(3) -0.3392(2) -0.0662(2) 0.0296(10) Uani 1 1 d . . .
C6A C -0.2762(3) -0.2937(2) -0.0097(2) 0.0347(11) Uani 1 1 d . . .
H6AA H -0.2838 -0.3105 0.0228 0.042 Uiso 1 1 calc R . .
C7A C -0.2890(3) -0.2236(2) 0.0043(2) 0.0330(11) Uani 1 1 d . . .
C8A C -0.3239(4) -0.1902(3) 0.0670(3) 0.0478(15) Uani 1 1 d . . .
H8AA H -0.3307 -0.1430 0.0730 0.072 Uiso 1 1 calc R . .
H8AB H -0.2889 -0.1876 0.1018 0.072 Uiso 1 1 calc R . .
H8AC H -0.3745 -0.2185 0.0663 0.072 Uiso 1 1 calc R . .
C9A C -0.2908(3) -0.1206(2) -0.0170(2) 0.0358(12) Uani 1 1 d . . .
H9AA H -0.3206 -0.1085 0.0207 0.043 Uiso 1 1 calc R . .
H9AB H -0.3235 -0.1204 -0.0523 0.043 Uiso 1 1 calc R . .
C10A C -0.2164(3) -0.0664(2) -0.0034(3) 0.0403(13) Uani 1 1 d . . .
H10A H -0.2291 -0.0209 0.0015 0.048 Uiso 1 1 calc R . .
H10B H -0.1878 -0.0605 0.0363 0.048 Uiso 1 1 calc R . .
C11A C -0.0993(3) -0.0399(3) -0.0469(3) 0.0570(17) Uani 1 1 d . . .
H11A H -0.1037 0.0046 -0.0129 0.086 Uiso 1 1 calc R . .
H11B H -0.0918 -0.0332 -0.0863 0.086 Uiso 1 1 calc R . .
H11C H -0.0548 -0.0570 -0.0359 0.086 Uiso 1 1 calc R . .
C21A C -0.2733(4) -0.0391(3) -0.1795(4) 0.072(2) Uani 1 1 d . . .
H21A H -0.2868 0.0062 -0.1730 0.108 Uiso 1 1 calc R . .
H21B H -0.2319 -0.0480 -0.2080 0.108 Uiso 1 1 calc R . .
H21C H -0.2553 -0.0385 -0.1388 0.108 Uiso 1 1 calc R . .
C22A C -0.3770(6) -0.0954(4) -0.2708(4) 0.112(4) Uani 1 1 d . . .
H22A H -0.4235 -0.1318 -0.2885 0.169 Uiso 1 1 calc R . .
H22B H -0.3373 -0.1039 -0.3010 0.169 Uiso 1 1 calc R . .
H22C H -0.3905 -0.0497 -0.2624 0.169 Uiso 1 1 calc R . .
C23A C -0.4086(4) -0.0828(3) -0.1612(4) 0.084(3) Uani 1 1 d . . .
H23A H -0.4553 -0.1189 -0.1793 0.126 Uiso 1 1 calc R . .
H23B H -0.4215 -0.0369 -0.1529 0.126 Uiso 1 1 calc R . .
H23C H -0.3893 -0.0838 -0.1215 0.126 Uiso 1 1 calc R . .
C24A C -0.3450(3) -0.0967(3) -0.2084(3) 0.0448(14) Uani 1 1 d . . .
C25A C -0.3212(3) -0.1671(2) -0.2174(2) 0.0343(11) Uani 1 1 d . . .
C26A C -0.3300(3) -0.2227(2) -0.2758(2) 0.0392(12) Uani 1 1 d . . .
H26A H -0.3492 -0.2149 -0.3107 0.047 Uiso 1 1 calc R . .
C27A C -0.3130(3) -0.2915(3) -0.2890(2) 0.0417(13) Uani 1 1 d . . .
C28A C -0.3445(4) -0.3460(3) -0.3552(3) 0.0647(19) Uani 1 1 d . . .
H28A H -0.3308 -0.3910 -0.3607 0.097 Uiso 1 1 calc R . .
H28B H -0.3215 -0.3308 -0.3871 0.097 Uiso 1 1 calc R . .
H28C H -0.4012 -0.3512 -0.3600 0.097 Uiso 1 1 calc R . .
C29A C -0.2618(4) -0.3781(2) -0.2643(3) 0.0537(17) Uani 1 1 d . . .
H29A H -0.2949 -0.4102 -0.3032 0.064 Uiso 1 1 calc R . .
H29B H -0.2773 -0.3927 -0.2296 0.064 Uiso 1 1 calc R . .
C30A C -0.1771(4) -0.3832(3) -0.2744(3) 0.0596(18) Uani 1 1 d . . .
H30A H -0.1694 -0.4314 -0.2836 0.072 Uiso 1 1 calc R . .
H30B H -0.1619 -0.3715 -0.3106 0.072 Uiso 1 1 calc R . .
C31A C -0.0500(4) -0.3423(3) -0.2219(4) 0.077(2) Uani 1 1 d . . .
H31A H -0.0463 -0.3880 -0.2545 0.115 Uiso 1 1 calc R . .
H31B H -0.0280 -0.3384 -0.1811 0.115 Uiso 1 1 calc R . .
H31C H -0.0210 -0.3053 -0.2329 0.115 Uiso 1 1 calc R . .
C41A C 0.0498(5) -0.1186(6) -0.2743(4) 0.130(4) Uani 1 1 d . . .
H41A H 0.0691 -0.0737 -0.2391 0.196 Uiso 1 1 calc R . .
H41B H 0.0521 -0.1124 -0.3142 0.196 Uiso 1 1 calc R . .
H41C H 0.0821 -0.1523 -0.2745 0.196 Uiso 1 1 calc R . .
C42A C -0.0858(5) -0.0956(4) -0.2704(4) 0.097(3) Uani 1 1 d . . .
H42A H -0.1396 -0.1133 -0.2654 0.145 Uiso 1 1 calc R . .
H42B H -0.0834 -0.0922 -0.3116 0.145 Uiso 1 1 calc R . .
H42C H -0.0679 -0.0493 -0.2368 0.145 Uiso 1 1 calc R . .
C43A C -0.0648(6) -0.2157(4) -0.3223(3) 0.104(3) Uani 1 1 d . . .
H43A H -0.1191 -0.2322 -0.3178 0.156 Uiso 1 1 calc R . .
H43B H -0.0335 -0.2500 -0.3223 0.156 Uiso 1 1 calc R . .
H43C H -0.0613 -0.2093 -0.3621 0.156 Uiso 1 1 calc R . .
C44A C -0.0338(3) -0.1454(3) -0.2666(3) 0.0441(13) Uani 1 1 d . . .
C45A C -0.0457(3) -0.1577(2) -0.2053(2) 0.0341(11) Uani 1 1 d . . .
C46A C 0.0170(3) -0.1557(3) -0.1659(3) 0.0414(13) Uani 1 1 d . . .
H46A H 0.0671 -0.1387 -0.1747 0.050 Uiso 1 1 calc R . .
C47A C 0.0143(3) -0.1767(3) -0.1131(3) 0.0423(13) Uani 1 1 d . . .
C48A C 0.0946(3) -0.1736(3) -0.0832(3) 0.0576(16) Uani 1 1 d . . .
H48A H 0.0883 -0.1881 -0.0478 0.086 Uiso 1 1 calc R . .
H48B H 0.1242 -0.1258 -0.0679 0.086 Uiso 1 1 calc R . .
H48C H 0.1227 -0.2051 -0.1149 0.086 Uiso 1 1 calc R . .
C49A C -0.0472(3) -0.2281(3) -0.0440(3) 0.0483(15) Uani 1 1 d . . .
H49A H 0.0053 -0.2386 -0.0405 0.058 Uiso 1 1 calc R . .
H49B H -0.0850 -0.2725 -0.0571 0.058 Uiso 1 1 calc R . .
C50A C -0.0643(4) -0.1789(3) 0.0209(3) 0.0560(16) Uani 1 1 d . . .
H50A H -0.1122 -0.1612 0.0169 0.067 Uiso 1 1 calc R . .
H50B H -0.0730 -0.2046 0.0488 0.067 Uiso 1 1 calc R . .
C51A C -0.0140(5) -0.0788(4) 0.1113(3) 0.095(3) Uani 1 1 d . . .
H51A H 0.0305 -0.0402 0.1289 0.143 Uiso 1 1 calc R . .
H51B H -0.0191 -0.1063 0.1372 0.143 Uiso 1 1 calc R . .
H51C H -0.0615 -0.0600 0.1110 0.143 Uiso 1 1 calc R . .
Ce1B Ce -0.092415(15) 0.272703(12) -0.385945(12) 0.02450(6) Uani 1 1 d . . .
O1B O -0.1245(2) 0.17422(16) -0.35922(16) 0.0362(8) Uani 1 1 d . . .
O2B O -0.05688(19) 0.40421(15) -0.29563(16) 0.0354(8) Uani 1 1 d . . .
O21B O -0.18901(19) 0.32978(15) -0.40620(15) 0.0327(8) Uani 1 1 d . . .
O22B O -0.0313(2) 0.16267(17) -0.47405(17) 0.0421(9) Uani 1 1 d . . .
O41B O -0.00941(19) 0.33388(17) -0.43408(16) 0.0355(8) Uani 1 1 d . . .
O42B O 0.0508(3) 0.2720(3) -0.1897(2) 0.0874(17) Uani 1 1 d . . .
N1B N -0.1667(2) 0.30311(18) -0.28069(18) 0.0304(9) Uani 1 1 d . . .
N21B N -0.1766(2) 0.19420(18) -0.49246(18) 0.0328(9) Uani 1 1 d . . .
N41B N 0.0565(2) 0.28930(19) -0.34407(18) 0.0303(9) Uani 1 1 d . . .
C1B C -0.2165(5) 0.0357(3) -0.3277(5) 0.135(5) Uani 1 1 d . . .
H1BA H -0.2494 0.0348 -0.3629 0.203 Uiso 1 1 calc R . .
H1BB H -0.2410 0.0553 -0.2883 0.203 Uiso 1 1 calc R . .
H1BC H -0.2101 -0.0119 -0.3352 0.203 Uiso 1 1 calc R . .
C2B C -0.0869(7) 0.0839(4) -0.2672(4) 0.149(5) Uani 1 1 d . . .
H2BA H -0.0819 0.0366 -0.2723 0.224 Uiso 1 1 calc R . .
H2BB H -0.1103 0.1063 -0.2278 0.224 Uiso 1 1 calc R . .
H2BC H -0.0353 0.1111 -0.2657 0.224 Uiso 1 1 calc R . .
C3B C -0.0986(5) 0.0441(3) -0.3830(4) 0.088(3) Uani 1 1 d . . .
H3BA H -0.1312 0.0388 -0.4201 0.131 Uiso 1 1 calc R . .
H3BB H -0.0915 -0.0019 -0.3858 0.131 Uiso 1 1 calc R . .
H3BC H -0.0478 0.0727 -0.3813 0.131 Uiso 1 1 calc R . .
C4B C -0.1383(3) 0.0801(2) -0.3226(2) 0.0373(12) Uani 1 1 d . . .
C5B C -0.1457(3) 0.1550(2) -0.3141(2) 0.0300(11) Uani 1 1 d . . .
C6B C -0.1756(3) 0.1974(3) -0.2604(2) 0.0379(12) Uani 1 1 d . . .
H6BA H -0.1907 0.1778 -0.2308 0.045 Uiso 1 1 calc R . .
C7B C -0.1863(3) 0.2689(2) -0.2446(2) 0.0329(11) Uani 1 1 d . . .
C8B C -0.2230(4) 0.3013(3) -0.1820(3) 0.0521(16) Uani 1 1 d . . .
H8BA H -0.2286 0.3491 -0.1749 0.078 Uiso 1 1 calc R . .
H8BB H -0.1895 0.3023 -0.1471 0.078 Uiso 1 1 calc R . .
H8BC H -0.2743 0.2733 -0.1842 0.078 Uiso 1 1 calc R . .
C9B C -0.1817(3) 0.3754(2) -0.2609(2) 0.0362(12) Uani 1 1 d . . .
H9BA H -0.2126 0.3864 -0.2238 0.043 Uiso 1 1 calc R . .
H9BB H -0.2119 0.3792 -0.2956 0.043 Uiso 1 1 calc R . .
C10B C -0.1046(3) 0.4269(2) -0.2440(2) 0.0404(13) Uani 1 1 d . . .
H10C H -0.1140 0.4743 -0.2363 0.049 Uiso 1 1 calc R . .
H10D H -0.0780 0.4287 -0.2050 0.049 Uiso 1 1 calc R . .
C11B C 0.0135(3) 0.4538(3) -0.2863(3) 0.0463(14) Uani 1 1 d . . .
H11D H 0.0107 0.4971 -0.2502 0.069 Uiso 1 1 calc R . .
H11E H 0.0201 0.4636 -0.3243 0.069 Uiso 1 1 calc R . .
H11F H 0.0578 0.4346 -0.2782 0.069 Uiso 1 1 calc R . .
C21B C -0.1613(3) 0.4621(2) -0.4154(3) 0.0487(15) Uani 1 1 d . . .
H21D H -0.1229 0.4529 -0.4466 0.073 Uiso 1 1 calc R . .
H21E H -0.1409 0.4584 -0.3772 0.073 Uiso 1 1 calc R . .
H21F H -0.1719 0.5092 -0.4046 0.073 Uiso 1 1 calc R . .
C22B C -0.2699(4) 0.4146(3) -0.5030(3) 0.0624(19) Uani 1 1 d . . .
H22D H -0.2318 0.4055 -0.5345 0.094 Uiso 1 1 calc R . .
H22E H -0.2803 0.4619 -0.4919 0.094 Uiso 1 1 calc R . .
H22F H -0.3183 0.3806 -0.5205 0.094 Uiso 1 1 calc R . .
C23B C -0.2973(3) 0.4231(3) -0.3935(3) 0.0500(15) Uani 1 1 d . . .
H23D H -0.3100 0.4692 -0.3847 0.075 Uiso 1 1 calc R . .
H23E H -0.2756 0.4222 -0.3545 0.075 Uiso 1 1 calc R . .
H23F H -0.3446 0.3874 -0.4100 0.075 Uiso 1 1 calc R . .
C24B C -0.2371(3) 0.4082(2) -0.4430(2) 0.0380(12) Uani 1 1 d . . .
C25B C -0.2184(3) 0.3350(2) -0.4559(2) 0.0312(11) Uani 1 1 d . . .
C26B C -0.2315(3) 0.2808(2) -0.5144(2) 0.0376(12) Uani 1 1 d . . .
H26B H -0.2520 0.2905 -0.5478 0.045 Uiso 1 1 calc R . .
C27B C -0.2176(3) 0.2109(2) -0.5308(2) 0.0349(11) Uani 1 1 d . . .
C28B C -0.2550(4) 0.1576(3) -0.5950(3) 0.0570(17) Uani 1 1 d . . .
H28D H -0.2429 0.1118 -0.6017 0.085 Uiso 1 1 calc R . .
H28E H -0.2346 0.1720 -0.6281 0.085 Uiso 1 1 calc R . .
H28F H -0.3114 0.1548 -0.5963 0.085 Uiso 1 1 calc R . .
C29B C -0.1665(3) 0.1210(2) -0.5105(2) 0.0389(12) Uani 1 1 d . . .
H29C H -0.2031 0.0900 -0.5476 0.047 Uiso 1 1 calc R . .
H29D H -0.1785 0.1065 -0.4752 0.047 Uiso 1 1 calc R . .
C30B C -0.0841(3) 0.1138(3) -0.5262(2) 0.0446(14) Uani 1 1 d . . .
H30C H -0.0768 0.0657 -0.5347 0.053 Uiso 1 1 calc R . .
H30D H -0.0737 0.1229 -0.5645 0.053 Uiso 1 1 calc R . .
C31B C 0.0474(4) 0.1557(4) -0.4856(4) 0.085(3) Uani 1 1 d . . .
H31D H 0.0484 0.1104 -0.5198 0.128 Uiso 1 1 calc R . .
H31E H 0.0755 0.1589 -0.4471 0.128 Uiso 1 1 calc R . .
H31F H 0.0725 0.1932 -0.4977 0.128 Uiso 1 1 calc R . .
C41B C 0.0814(4) 0.4695(3) -0.4476(3) 0.0607(18) Uani 1 1 d . . .
H41D H 0.0899 0.4951 -0.4750 0.091 Uiso 1 1 calc R . .
H41E H 0.1246 0.4864 -0.4145 0.091 Uiso 1 1 calc R . .
H41F H 0.0326 0.4769 -0.4281 0.091 Uiso 1 1 calc R . .
C42B C 0.0076(3) 0.3653(3) -0.5373(3) 0.0507(15) Uani 1 1 d . . .
H42D H 0.0036 0.3154 -0.5632 0.076 Uiso 1 1 calc R . .
H42E H 0.0150 0.3915 -0.5643 0.076 Uiso 1 1 calc R . .
H42F H -0.0402 0.3731 -0.5163 0.076 Uiso 1 1 calc R . .
C43B C 0.1516(3) 0.3783(3) -0.5211(3) 0.0562(16) Uani 1 1 d . . .
H43D H 0.1482 0.3283 -0.5465 0.084 Uiso 1 1 calc R . .
H43E H 0.1965 0.3951 -0.4895 0.084 Uiso 1 1 calc R . .
H43F H 0.1577 0.4039 -0.5486 0.084 Uiso 1 1 calc R . .
C44B C 0.0769(3) 0.3901(3) -0.4875(2) 0.0383(12) Uani 1 1 d . . .
C45B C 0.0627(3) 0.3521(2) -0.4414(2) 0.0324(11) Uani 1 1 d . . .
C46B C 0.1243(3) 0.3460(2) -0.4067(2) 0.0367(12) Uani 1 1 d . . .
H46B H 0.1748 0.3631 -0.4150 0.044 Uiso 1 1 calc R . .
C47B C 0.1218(3) 0.3170(2) -0.3596(2) 0.0333(11) Uani 1 1 d . . .
C48B C 0.2011(3) 0.3186(3) -0.3301(3) 0.0480(14) Uani 1 1 d . . .
H48D H 0.1940 0.2984 -0.2984 0.072 Uiso 1 1 calc R . .
H48E H 0.2290 0.3670 -0.3098 0.072 Uiso 1 1 calc R . .
H48F H 0.2312 0.2914 -0.3630 0.072 Uiso 1 1 calc R . .
C49B C 0.0610(3) 0.2591(3) -0.2962(3) 0.0441(13) Uani 1 1 d . . .
H49C H 0.1128 0.2465 -0.2948 0.053 Uiso 1 1 calc R . .
H49D H 0.0215 0.2157 -0.3090 0.053 Uiso 1 1 calc R . .
C50B C 0.0478(4) 0.3084(3) -0.2308(3) 0.0601(17) Uani 1 1 d . . .
H50C H 0.0885 0.3511 -0.2160 0.072 Uiso 1 1 calc R . .
H50D H -0.0036 0.3222 -0.2312 0.072 Uiso 1 1 calc R . .
C51B C 0.0212(5) 0.3038(4) -0.1328(3) 0.096(3) Uani 1 1 d . . .
H51D H 0.0236 0.2762 -0.1074 0.144 Uiso 1 1 calc R . .
H51E H -0.0331 0.3069 -0.1404 0.144 Uiso 1 1 calc R . .
H51F H 0.0518 0.3507 -0.1101 0.144 Uiso 1 1 calc R . .
Ce1C Ce 0.293441(15) -0.280956(12) -0.116368(12) 0.02558(6) Uani 1 1 d . . .
O1C O 0.17755(19) -0.34231(16) -0.09667(15) 0.0352(8) Uani 1 1 d . . .
O2C O 0.3988(2) -0.16712(17) -0.02702(18) 0.0454(9) Uani 1 1 d . . .
O21C O 0.2965(2) -0.18126(16) -0.14096(15) 0.0361(8) Uani 1 1 d . . .
O22C O 0.2749(2) -0.41221(16) -0.20750(16) 0.0379(8) Uani 1 1 d . . .
O41C O 0.3567(2) -0.33875(17) -0.06567(17) 0.0391(8) Uani 1 1 d . . .
O42C O 0.4438(5) -0.2957(8) -0.3179(5) 0.325(9) Uani 1 1 d . . .
N1C N 0.2435(2) -0.20495(18) -0.01008(19) 0.0334(9) Uani 1 1 d . . .
N21C N 0.2044(2) -0.31180(18) -0.22298(18) 0.0294(9) Uani 1 1 d . . .
N41C N 0.4323(3) -0.2952(2) -0.1578(2) 0.0416(11) Uani 1 1 d . . .
C1C C 0.0323(4) -0.4369(3) -0.0901(3) 0.0671(19) Uani 1 1 d . . .
H1CA H 0.0044 -0.4839 -0.0980 0.101 Uiso 1 1 calc R . .
H1CB H 0.0380 -0.4319 -0.1304 0.101 Uiso 1 1 calc R . .
H1CC H 0.0030 -0.4023 -0.0634 0.101 Uiso 1 1 calc R . .
C2C C 0.1611(4) -0.4780(3) -0.0998(3) 0.0585(17) Uani 1 1 d . . .
H2CA H 0.1355 -0.5256 -0.1070 0.088 Uiso 1 1 calc R . .
H2CB H 0.2136 -0.4685 -0.0792 0.088 Uiso 1 1 calc R . .
H2CC H 0.1644 -0.4733 -0.1403 0.088 Uiso 1 1 calc R . .
C3C C 0.1051(4) -0.4367(3) 0.0053(3) 0.0575(17) Uani 1 1 d . . .
H3CA H 0.0788 -0.4847 -0.0045 0.086 Uiso 1 1 calc R . .
H3CB H 0.0746 -0.4041 0.0330 0.086 Uiso 1 1 calc R . .
H3CC H 0.1569 -0.4286 0.0266 0.086 Uiso 1 1 calc R . .
C4C C 0.1132(3) -0.4249(3) -0.0566(2) 0.0380(12) Uani 1 1 d . . .
C5C C 0.1548(3) -0.3494(2) -0.0458(2) 0.0333(11) Uani 1 1 d . . .
C6C C 0.1626(3) -0.2954(2) 0.0125(2) 0.0354(11) Uani 1 1 d . . .
H6CA H 0.1421 -0.3063 0.0462 0.043 Uiso 1 1 calc R . .
C7C C 0.1989(3) -0.2236(2) 0.0280(2) 0.0330(11) Uani 1 1 d . . .
C8C C 0.2793(3) -0.1301(2) 0.0089(2) 0.0394(13) Uani 1 1 d . . .
H8CA H 0.2553 -0.1009 0.0461 0.047 Uiso 1 1 calc R . .
H8CB H 0.2697 -0.1155 -0.0261 0.047 Uiso 1 1 calc R . .
C9C C 0.1810(4) -0.1706(3) 0.0916(2) 0.0510(15) Uani 1 1 d . . .
H9CA H 0.2077 -0.1237 0.0978 0.077 Uiso 1 1 calc R . .
H9CB H 0.1991 -0.1825 0.1258 0.077 Uiso 1 1 calc R . .
H9CC H 0.1248 -0.1719 0.0917 0.077 Uiso 1 1 calc R . .
C10C C 0.3660(3) -0.1194(3) 0.0249(3) 0.0482(14) Uani 1 1 d . . .
H10E H 0.3906 -0.0708 0.0330 0.058 Uiso 1 1 calc R . .
H10F H 0.3758 -0.1277 0.0635 0.058 Uiso 1 1 calc R . .
C11C C 0.4813(4) -0.1580(4) -0.0162(4) 0.083(2) Uani 1 1 d . . .
H11G H 0.5010 -0.1126 0.0183 0.124 Uiso 1 1 calc R . .
H11H H 0.5055 -0.1598 -0.0547 0.124 Uiso 1 1 calc R . .
H11I H 0.4941 -0.1952 -0.0047 0.124 Uiso 1 1 calc R . .
C21C C 0.2554(4) -0.0437(3) -0.1710(4) 0.101(3) Uani 1 1 d . . .
H21G H 0.2262 -0.0438 -0.1352 0.151 Uiso 1 1 calc R . .
H21H H 0.2202 -0.0645 -0.2098 0.151 Uiso 1 1 calc R . .
H21I H 0.2785 0.0044 -0.1640 0.151 Uiso 1 1 calc R . .
C22C C 0.3751(4) -0.0507(3) -0.1157(3) 0.0576(17) Uani 1 1 d . . .
H22G H 0.3456 -0.0487 -0.0795 0.086 Uiso 1 1 calc R . .
H22H H 0.3987 -0.0033 -0.1105 0.086 Uiso 1 1 calc R . .
H22I H 0.4161 -0.0779 -0.1181 0.086 Uiso 1 1 calc R . .
C23C C 0.3673(5) -0.0876(3) -0.2328(3) 0.092(3) Uani 1 1 d . . .
H23G H 0.3902 -0.0397 -0.2267 0.139 Uiso 1 1 calc R . .
H23H H 0.3332 -0.1097 -0.2722 0.139 Uiso 1 1 calc R . .
H23I H 0.4087 -0.1141 -0.2349 0.139 Uiso 1 1 calc R . .
C24C C 0.3197(3) -0.0862(2) -0.1773(2) 0.0362(12) Uani 1 1 d . . .
C25C C 0.2832(3) -0.1622(2) -0.1871(2) 0.0295(10) Uani 1 1 d . . .
C26C C 0.2384(3) -0.2059(2) -0.2425(2) 0.0360(12) Uani 1 1 d . . .
H26C H 0.2330 -0.1871 -0.2733 0.043 Uiso 1 1 calc R . .
C27C C 0.1990(3) -0.2769(2) -0.2589(2) 0.0335(11) Uani 1 1 d . . .
C28C C 0.1498(3) -0.3092(3) -0.3229(3) 0.0530(16) Uani 1 1 d . . .
H28G H 0.1248 -0.3571 -0.3308 0.080 Uiso 1 1 calc R . .
H28H H 0.1833 -0.3095 -0.3565 0.080 Uiso 1 1 calc R . .
H28I H 0.1098 -0.2814 -0.3220 0.080 Uiso 1 1 calc R . .
C29C C 0.1610(3) -0.3840(2) -0.2435(2) 0.0354(11) Uani 1 1 d . . .
H29E H 0.1245 -0.3951 -0.2808 0.043 Uiso 1 1 calc R . .
H29F H 0.1304 -0.3885 -0.2092 0.043 Uiso 1 1 calc R . .
C30C C 0.2174(3) -0.4351(2) -0.2602(2) 0.0408(13) Uani 1 1 d . . .
H30E H 0.1891 -0.4828 -0.2686 0.049 Uiso 1 1 calc R . .
H30F H 0.2426 -0.4360 -0.2985 0.049 Uiso 1 1 calc R . .
C31C C 0.3238(4) -0.4633(3) -0.2134(3) 0.0530(16) Uani 1 1 d . . .
H31G H 0.3041 -0.5063 -0.2504 0.080 Uiso 1 1 calc R . .
H31H H 0.3230 -0.4734 -0.1754 0.080 Uiso 1 1 calc R . .
H31I H 0.3772 -0.4445 -0.2182 0.080 Uiso 1 1 calc R . .
C41C C 0.3657(3) -0.3672(3) 0.0383(3) 0.0505(15) Uani 1 1 d . . .
H41G H 0.3735 -0.3165 0.0615 0.076 Uiso 1 1 calc R . .
H41H H 0.3683 -0.3895 0.0682 0.076 Uiso 1 1 calc R . .
H41I H 0.3146 -0.3841 0.0141 0.076 Uiso 1 1 calc R . .
C42C C 0.5093(3) -0.3617(3) 0.0305(3) 0.0520(15) Uani 1 1 d . . .
H42G H 0.5185 -0.3110 0.0546 0.078 Uiso 1 1 calc R . .
H42H H 0.5497 -0.3736 0.0013 0.078 Uiso 1 1 calc R . .
H42I H 0.5108 -0.3851 0.0596 0.078 Uiso 1 1 calc R . .
C43C C 0.4167(4) -0.4667(3) -0.0446(3) 0.0614(18) Uani 1 1 d . . .
H43G H 0.4192 -0.4893 -0.0149 0.092 Uiso 1 1 calc R . .
H43H H 0.4573 -0.4784 -0.0737 0.092 Uiso 1 1 calc R . .
H43I H 0.3656 -0.4833 -0.0687 0.092 Uiso 1 1 calc R . .
C44C C 0.4295(3) -0.3855(2) -0.0071(2) 0.0357(12) Uani 1 1 d . . .
C45C C 0.4237(3) -0.3535(2) -0.0572(2) 0.0331(11) Uani 1 1 d . . .
C46C C 0.4861(3) -0.3457(3) -0.0916(3) 0.0446(14) Uani 1 1 d . . .
H46C H 0.5319 -0.3592 -0.0815 0.054 Uiso 1 1 calc R . .
C47C C 0.4901(3) -0.3195(3) -0.1411(3) 0.0442(14) Uani 1 1 d . . .
C48C C 0.5669(3) -0.3216(4) -0.1713(3) 0.067(2) Uani 1 1 d . . .
H48G H 0.5652 -0.3035 -0.2044 0.101 Uiso 1 1 calc R . .
H48H H 0.5754 -0.3699 -0.1898 0.101 Uiso 1 1 calc R . .
H48I H 0.6095 -0.2927 -0.1390 0.101 Uiso 1 1 calc R . .
C49C C 0.4438(4) -0.2692(4) -0.2092(4) 0.073(2) Uani 1 1 d . . .
H49E H 0.4998 -0.2503 -0.2079 0.088 Uiso 1 1 calc R . .
H49F H 0.4152 -0.2304 -0.2011 0.088 Uiso 1 1 calc R . .
C50C C 0.4173(5) -0.3234(6) -0.2737(4) 0.129(4) Uani 1 1 d . . .
H50E H 0.4388 -0.3659 -0.2803 0.154 Uiso 1 1 calc R . .
H50F H 0.3599 -0.3361 -0.2789 0.154 Uiso 1 1 calc R . .
C51C C 0.4077(7) -0.2936(6) -0.3557(5) 0.147(5) Uani 1 1 d . . .
H51G H 0.4392 -0.2686 -0.3775 0.221 Uiso 1 1 calc R . .
H51H H 0.3653 -0.2692 -0.3378 0.221 Uiso 1 1 calc R . .
H51I H 0.3859 -0.3412 -0.3857 0.221 Uiso 1 1 calc R . .
Ce1D Ce -0.599378(15) 0.226721(12) -0.355471(12) 0.02612(6) Uani 1 1 d . . .
O1D O -0.71670(19) 0.17018(15) -0.33272(15) 0.0347(8) Uani 1 1 d . . .
O2D O -0.4868(2) 0.33683(17) -0.27172(17) 0.0416(9) Uani 1 1 d . . .
O21D O -0.5892(2) 0.32626(16) -0.38223(16) 0.0409(9) Uani 1 1 d . . .
O22D O -0.6274(2) 0.09495(16) -0.44270(16) 0.0382(8) Uani 1 1 d . . .
O41D O -0.5382(2) 0.17167(17) -0.30206(16) 0.0376(8) Uani 1 1 d . . .
O42D O -0.4538(3) 0.1251(2) -0.54212(19) 0.0675(13) Uani 1 1 d . . .
N1D N -0.6444(2) 0.30816(18) -0.24842(18) 0.0300(9) Uani 1 1 d . . .
N21D N -0.6894(2) 0.19897(19) -0.46042(19) 0.0340(9) Uani 1 1 d . . .
N41D N -0.4622(2) 0.20350(19) -0.40003(19) 0.0329(9) Uani 1 1 d . . .
C1D C -0.7509(4) 0.0431(3) -0.3069(4) 0.090(3) Uani 1 1 d . . .
H1DA H -0.7124 0.0554 -0.2711 0.135 Uiso 1 1 calc R . .
H1DB H -0.7242 0.0409 -0.3444 0.135 Uiso 1 1 calc R . .
H1DC H -0.7833 -0.0025 -0.3152 0.135 Uiso 1 1 calc R . .
C2D C -0.8626(4) 0.0772(3) -0.3487(3) 0.0639(19) Uani 1 1 d . . .
H2DA H -0.8965 0.0329 -0.3548 0.096 Uiso 1 1 calc R . .
H2DB H -0.8354 0.0716 -0.3866 0.096 Uiso 1 1 calc R . .
H2DC H -0.8941 0.1134 -0.3409 0.096 Uiso 1 1 calc R . .
C3D C -0.8471(4) 0.1014(3) -0.2339(3) 0.072(2) Uani 1 1 d . . .
H3DA H -0.8102 0.1145 -0.1969 0.108 Uiso 1 1 calc R . .
H3DB H -0.8788 0.0554 -0.2427 0.108 Uiso 1 1 calc R . .
H3DC H -0.8810 0.1360 -0.2253 0.108 Uiso 1 1 calc R . .
C4D C -0.8024(3) 0.0986(2) -0.2912(3) 0.0412(13) Uani 1 1 d . . .
C5D C -0.7495(3) 0.1692(2) -0.2828(2) 0.0315(11) Uani 1 1 d . . .
C6D C -0.7398(3) 0.2264(2) -0.2252(2) 0.0348(11) Uani 1 1 d . . .
H6DA H -0.7666 0.2199 -0.1919 0.042 Uiso 1 1 calc R . .
C7D C -0.6936(3) 0.2942(2) -0.2108(2) 0.0330(11) Uani 1 1 d . . .
C8D C -0.7079(4) 0.3500(3) -0.1478(3) 0.0561(17) Uani 1 1 d . . .
H8DA H -0.6748 0.3947 -0.1413 0.084 Uiso 1 1 calc R . .
H8DB H -0.6954 0.3362 -0.1133 0.084 Uiso 1 1 calc R . .
H8DC H -0.7626 0.3547 -0.1485 0.084 Uiso 1 1 calc R . .
C9D C -0.6014(3) 0.3807(2) -0.2303(2) 0.0377(12) Uani 1 1 d . . .
H9DA H -0.6218 0.4122 -0.1921 0.045 Uiso 1 1 calc R . .
H9DB H -0.6098 0.3962 -0.2648 0.045 Uiso 1 1 calc R . .
C10D C -0.5152(3) 0.3852(3) -0.2171(2) 0.0438(13) Uani 1 1 d . . .
H10G H -0.4871 0.4333 -0.2074 0.053 Uiso 1 1 calc R . .
H10H H -0.5061 0.3738 -0.1801 0.053 Uiso 1 1 calc R . .
C11D C -0.4039(3) 0.3446(3) -0.2652(3) 0.0609(18) Uani 1 1 d . . .
H11J H -0.3820 0.3896 -0.2311 0.091 Uiso 1 1 calc R . .
H11K H -0.3831 0.3428 -0.3049 0.091 Uiso 1 1 calc R . .
H11L H -0.3900 0.3067 -0.2553 0.091 Uiso 1 1 calc R . .
C21D C -0.5136(3) 0.4579(3) -0.3556(3) 0.0514(15) Uani 1 1 d . . .
H21J H -0.5467 0.4626 -0.3209 0.077 Uiso 1 1 calc R . .
H21K H -0.4881 0.5044 -0.3519 0.077 Uiso 1 1 calc R . .
H21L H -0.4741 0.4308 -0.3538 0.077 Uiso 1 1 calc R . .
C22D C -0.6255(4) 0.4645(3) -0.4213(4) 0.087(3) Uani 1 1 d . . .
H22J H -0.6594 0.4682 -0.3872 0.131 Uiso 1 1 calc R . .
H22K H -0.6568 0.4420 -0.4621 0.131 Uiso 1 1 calc R . .
H22L H -0.5991 0.5113 -0.4160 0.131 Uiso 1 1 calc R . .
C23D C -0.5102(4) 0.4146(3) -0.4728(3) 0.071(2) Uani 1 1 d . . .
H23J H -0.4713 0.3867 -0.4713 0.106 Uiso 1 1 calc R . .
H23K H -0.4839 0.4615 -0.4673 0.106 Uiso 1 1 calc R . .
H23L H -0.5412 0.3922 -0.5137 0.106 Uiso 1 1 calc R . .
C24D C -0.5640(3) 0.4202(3) -0.4192(3) 0.0419(13) Uani 1 1 d . . .
C25D C -0.6043(3) 0.3457(2) -0.4275(2) 0.0292(10) Uani 1 1 d . . .
C26D C -0.6530(3) 0.3042(3) -0.4810(2) 0.0403(12) Uani 1 1 d . . .
H26D H -0.6595 0.3238 -0.5111 0.048 Uiso 1 1 calc R . .
C27D C -0.6955(3) 0.2339(3) -0.4966(2) 0.0384(12) Uani 1 1 d . . .
C28D C -0.7489(4) 0.2032(3) -0.5579(3) 0.0562(16) Uani 1 1 d . . .
H28J H -0.7753 0.1559 -0.5649 0.084 Uiso 1 1 calc R . .
H28K H -0.7180 0.2014 -0.5934 0.084 Uiso 1 1 calc R . .
H28L H -0.7877 0.2326 -0.5549 0.084 Uiso 1 1 calc R . .
C29D C -0.7373(3) 0.1288(2) -0.4783(3) 0.0386(12) Uani 1 1 d . . .
H29G H -0.7738 0.1181 -0.5156 0.046 Uiso 1 1 calc R . .
H29H H -0.7683 0.1278 -0.4431 0.046 Uiso 1 1 calc R . .
C30D C -0.6861(3) 0.0738(2) -0.4938(3) 0.0428(13) Uani 1 1 d . . .
H30G H -0.7179 0.0280 -0.4998 0.051 Uiso 1 1 calc R . .
H30H H -0.6617 0.0689 -0.5333 0.051 Uiso 1 1 calc R . .
C31D C -0.5788(4) 0.0437(3) -0.4514(3) 0.0549(16) Uani 1 1 d . . .
H31J H -0.6022 -0.0001 -0.4865 0.082 Uiso 1 1 calc R . .
H31K H -0.5741 0.0354 -0.4127 0.082 Uiso 1 1 calc R . .
H31L H -0.5271 0.0608 -0.4610 0.082 Uiso 1 1 calc R . .
C41D C -0.4659(3) 0.1389(3) -0.2327(2) 0.0389(12) Uani 1 1 d . . .
C42D C -0.5345(5) 0.0840(4) -0.2345(4) 0.119(4) Uani 1 1 d . . .
H42J H -0.5302 0.0742 -0.1966 0.178 Uiso 1 1 calc R . .
H42K H -0.5350 0.0411 -0.2721 0.178 Uiso 1 1 calc R . .
H42L H -0.5829 0.1012 -0.2361 0.178 Uiso 1 1 calc R . .
C43D C -0.3898(5) 0.1163(5) -0.2227(4) 0.120(4) Uani 1 1 d . . .
H43J H -0.3898 0.1073 -0.1842 0.180 Uiso 1 1 calc R . .
H43K H -0.3458 0.1536 -0.2186 0.180 Uiso 1 1 calc R . .
H43L H -0.3849 0.0738 -0.2590 0.180 Uiso 1 1 calc R . .
C44D C -0.4705(6) 0.2064(4) -0.1761(3) 0.106(3) Uani 1 1 d . . .
H44A H -0.4666 0.1986 -0.1371 0.159 Uiso 1 1 calc R . .
H44B H -0.5202 0.2205 -0.1803 0.159 Uiso 1 1 calc R . .
H44C H -0.4276 0.2433 -0.1747 0.159 Uiso 1 1 calc R . .
C45D C -0.4729(3) 0.1549(2) -0.2926(2) 0.0311(11) Uani 1 1 d . . .
C46D C -0.4120(3) 0.1539(3) -0.3306(2) 0.0389(12) Uani 1 1 d . . .
H46D H -0.3687 0.1363 -0.3216 0.047 Uiso 1 1 calc R . .
C47D C -0.4068(3) 0.1765(2) -0.3828(2) 0.0359(11) Uani 1 1 d . . .
C48D C -0.3301(3) 0.1707(3) -0.4134(3) 0.0505(15) Uani 1 1 d . . .
H48J H -0.3308 0.1870 -0.4478 0.076 Uiso 1 1 calc R . .
H48K H -0.3234 0.1220 -0.4303 0.076 Uiso 1 1 calc R . .
H48L H -0.2869 0.1996 -0.3817 0.076 Uiso 1 1 calc R . .
C49D C -0.4468(3) 0.2317(3) -0.4492(3) 0.0455(14) Uani 1 1 d . . .
H49G H -0.3900 0.2392 -0.4529 0.055 Uiso 1 1 calc R . .
H49H H -0.4627 0.2777 -0.4351 0.055 Uiso 1 1 calc R . .
C50D C -0.4878(4) 0.1858(3) -0.5140(3) 0.0549(16) Uani 1 1 d . . .
H50G H -0.5436 0.1716 -0.5102 0.066 Uiso 1 1 calc R . .
H50H H -0.4836 0.2123 -0.5413 0.066 Uiso 1 1 calc R . .
C51D C -0.4844(5) 0.0837(4) -0.6063(3) 0.094(3) Uani 1 1 d . . .
H51J H -0.4588 0.0432 -0.6235 0.141 Uiso 1 1 calc R . .
H51K H -0.4748 0.1119 -0.6314 0.141 Uiso 1 1 calc R . .
H51L H -0.5405 0.0677 -0.6076 0.141 Uiso 1 1 calc R . .

loop_
_atom_site_aniso_label
_atom_site_aniso_U_11
_atom_site_aniso_U_22
_atom_site_aniso_U_33
_atom_site_aniso_U_23
_atom_site_aniso_U_13
_atom_site_aniso_U_12
Ce1A 0.02809(15) 0.02381(12) 0.02886(14) 0.01185(11) 0.00281(11) 0.00579(10)
O1A 0.055(2) 0.0275(16) 0.0310(19) 0.0168(14) 0.0106(16) 0.0078(15)
O2A 0.035(2) 0.0283(17) 0.049(2) 0.0109(16) 0.0006(17) 0.0009(14)
O21A 0.041(2) 0.0327(17) 0.0343(19) 0.0127(15) 0.0001(16) 0.0156(15)
O22A 0.054(3) 0.038(2) 0.058(3) 0.0140(19) 0.023(2) 0.0193(18)
O41A 0.034(2) 0.055(2) 0.042(2) 0.0335(18) 0.0058(16) 0.0091(17)
O42A 0.072(3) 0.083(3) 0.047(3) 0.027(2) 0.007(2) 0.001(3)
N1A 0.034(2) 0.0274(19) 0.038(2) 0.0125(18) 0.0079(19) 0.0090(17)
N21A 0.055(3) 0.0245(19) 0.034(2) 0.0114(18) 0.004(2) 0.0051(19)
N41A 0.027(2) 0.044(2) 0.042(3) 0.026(2) -0.0021(19) 0.0049(18)
C1A 0.085(5) 0.032(3) 0.093(6) 0.022(3) -0.027(4) -0.001(3)
C2A 0.146(8) 0.049(4) 0.065(5) 0.038(4) 0.021(5) 0.040(4)
C3A 0.095(6) 0.051(4) 0.123(7) 0.050(4) 0.054(5) 0.041(4)
C4A 0.037(3) 0.023(2) 0.036(3) 0.011(2) 0.008(2) 0.008(2)
C5A 0.029(3) 0.026(2) 0.033(3) 0.010(2) 0.002(2) 0.0052(19)
C6A 0.043(3) 0.032(2) 0.034(3) 0.017(2) 0.008(2) 0.008(2)
C7A 0.033(3) 0.035(2) 0.031(3) 0.012(2) 0.005(2) 0.009(2)
C8A 0.069(4) 0.038(3) 0.040(3) 0.018(2) 0.017(3) 0.015(3)
C9A 0.043(3) 0.029(2) 0.038(3) 0.012(2) 0.010(2) 0.015(2)
C10A 0.046(3) 0.023(2) 0.046(3) 0.007(2) 0.007(3) 0.009(2)
C11A 0.053(4) 0.035(3) 0.072(4) 0.017(3) 0.006(3) -0.008(3)
C21A 0.066(5) 0.036(3) 0.110(6) 0.028(4) -0.004(4) 0.003(3)
C22A 0.204(11) 0.067(5) 0.074(6) 0.025(4) -0.047(6) 0.058(6)
C23A 0.077(5) 0.065(4) 0.126(7) 0.041(5) 0.030(5) 0.047(4)
C24A 0.052(4) 0.038(3) 0.050(3) 0.022(3) -0.006(3) 0.013(3)
C25A 0.034(3) 0.035(2) 0.038(3) 0.018(2) -0.002(2) 0.008(2)
C26A 0.049(3) 0.041(3) 0.033(3) 0.021(2) -0.006(2) 0.006(2)
C27A 0.053(4) 0.037(3) 0.032(3) 0.014(2) -0.003(2) -0.001(2)
C28A 0.103(6) 0.048(3) 0.033(3) 0.011(3) -0.014(3) 0.004(3)
C29A 0.091(5) 0.025(2) 0.039(3) 0.008(2) -0.005(3) 0.008(3)
C30A 0.098(6) 0.041(3) 0.040(3) 0.006(3) 0.018(3) 0.036(3)
C31A 0.065(5) 0.048(4) 0.122(7) 0.028(4) 0.050(5) 0.033(3)
C41A 0.079(6) 0.247(12) 0.105(7) 0.130(8) 0.017(5) -0.010(7)
C42A 0.174(9) 0.090(5) 0.074(5) 0.060(5) 0.047(6) 0.077(6)
C43A 0.194(10) 0.072(5) 0.042(4) 0.017(4) -0.002(5) 0.026(6)
C44A 0.053(4) 0.048(3) 0.039(3) 0.023(3) 0.016(3) 0.013(3)
C45A 0.039(3) 0.030(2) 0.036(3) 0.016(2) 0.007(2) 0.008(2)
C46A 0.028(3) 0.052(3) 0.047(3) 0.024(3) 0.008(2) 0.005(2)
C47A 0.033(3) 0.049(3) 0.048(3) 0.023(3) -0.001(2) 0.011(2)
C48A 0.034(3) 0.080(4) 0.070(4) 0.041(4) 0.001(3) 0.010(3)
C49A 0.046(4) 0.049(3) 0.060(4) 0.035(3) -0.012(3) 0.002(3)
C50A 0.050(4) 0.078(4) 0.053(4) 0.043(3) -0.005(3) 0.005(3)
C51A 0.124(8) 0.102(6) 0.048(5) 0.022(4) 0.013(5) 0.010(5)
Ce1B 0.02817(15) 0.02151(12) 0.02394(14) 0.00964(10) 0.00173(11) 0.00347(10)
O1B 0.051(2) 0.0308(17) 0.0315(19) 0.0177(15) 0.0093(16) 0.0071(15)
O2B 0.038(2) 0.0262(16) 0.0341(19) 0.0050(14) 0.0048(15) 0.0008(14)
O21B 0.036(2) 0.0299(16) 0.0328(19) 0.0123(14) -0.0011(15) 0.0094(14)
O22B 0.040(2) 0.0362(18) 0.040(2) 0.0042(16) 0.0114(17) 0.0068(16)
O41B 0.0297(19) 0.0433(19) 0.041(2) 0.0259(16) -0.0024(15) 0.0037(15)
O42B 0.106(4) 0.139(5) 0.066(3) 0.074(3) 0.037(3) 0.067(4)
N1B 0.037(2) 0.0285(19) 0.026(2) 0.0099(16) 0.0040(17) 0.0073(17)
N21B 0.042(3) 0.0262(19) 0.028(2) 0.0095(17) 0.0006(18) 0.0053(17)
N41B 0.032(2) 0.034(2) 0.030(2) 0.0175(17) 0.0007(17) 0.0076(17)
C1B 0.092(7) 0.034(4) 0.262(14) 0.040(6) 0.063(8) 0.005(4)
C2B 0.300(15) 0.062(5) 0.090(7) 0.018(5) -0.063(8) 0.083(7)
C3B 0.124(7) 0.052(4) 0.113(7) 0.048(4) 0.050(6) 0.047(4)
C4B 0.046(3) 0.030(2) 0.042(3) 0.023(2) 0.003(2) 0.005(2)
C5B 0.032(3) 0.026(2) 0.030(3) 0.012(2) -0.005(2) -0.0022(19)
C6B 0.045(3) 0.042(3) 0.035(3) 0.026(2) 0.002(2) 0.005(2)
C7B 0.036(3) 0.040(3) 0.028(3) 0.017(2) 0.006(2) 0.010(2)
C8B 0.075(5) 0.057(3) 0.037(3) 0.025(3) 0.018(3) 0.029(3)
C9B 0.046(3) 0.030(2) 0.035(3) 0.013(2) 0.006(2) 0.010(2)
C10B 0.052(4) 0.032(3) 0.030(3) 0.002(2) 0.011(2) 0.014(2)
C11B 0.041(3) 0.034(3) 0.053(4) 0.008(2) 0.012(3) 0.000(2)
C21B 0.060(4) 0.028(3) 0.056(4) 0.017(3) 0.007(3) 0.003(2)
C22B 0.100(6) 0.048(3) 0.050(4) 0.024(3) -0.011(3) 0.034(3)
C23B 0.049(4) 0.039(3) 0.064(4) 0.018(3) 0.010(3) 0.019(3)
C24B 0.046(3) 0.032(2) 0.037(3) 0.015(2) 0.001(2) 0.010(2)
C25B 0.033(3) 0.028(2) 0.032(3) 0.011(2) 0.003(2) 0.005(2)
C26B 0.050(3) 0.035(3) 0.029(3) 0.013(2) -0.002(2) 0.013(2)
C27B 0.045(3) 0.033(2) 0.022(2) 0.007(2) 0.001(2) 0.005(2)
C28B 0.087(5) 0.043(3) 0.031(3) 0.005(3) -0.012(3) 0.010(3)
C29B 0.053(4) 0.024(2) 0.036(3) 0.008(2) -0.003(2) 0.008(2)
C30B 0.063(4) 0.035(3) 0.032(3) 0.005(2) 0.004(3) 0.020(3)
C31B 0.050(4) 0.081(5) 0.082(5) -0.018(4) 0.018(4) 0.024(4)
C41B 0.092(5) 0.044(3) 0.057(4) 0.031(3) 0.013(4) 0.010(3)
C42B 0.053(4) 0.069(4) 0.040(3) 0.030(3) 0.007(3) 0.019(3)
C43B 0.050(4) 0.078(4) 0.062(4) 0.049(4) 0.018(3) 0.016(3)
C44B 0.049(3) 0.041(3) 0.036(3) 0.026(2) 0.010(2) 0.009(2)
C45B 0.034(3) 0.032(2) 0.031(3) 0.011(2) 0.007(2) 0.009(2)
C46B 0.030(3) 0.041(3) 0.048(3) 0.028(2) 0.011(2) 0.005(2)
C47B 0.032(3) 0.038(3) 0.035(3) 0.019(2) 0.001(2) 0.011(2)
C48B 0.029(3) 0.064(4) 0.061(4) 0.036(3) -0.006(3) 0.007(3)
C49B 0.046(3) 0.051(3) 0.045(3) 0.031(3) -0.002(3) 0.006(3)
C50B 0.070(5) 0.081(4) 0.053(4) 0.043(4) 0.011(3) 0.035(4)
C51B 0.123(8) 0.134(7) 0.063(5) 0.064(5) 0.034(5) 0.041(6)
Ce1C 0.02745(15) 0.02482(12) 0.02796(14) 0.01359(11) 0.00212(11) 0.00646(10)
O1C 0.038(2) 0.0377(18) 0.0279(18) 0.0133(15) 0.0033(15) 0.0025(15)
O2C 0.041(2) 0.041(2) 0.049(2) 0.0154(18) -0.0150(18) 0.0029(16)
O21C 0.050(2) 0.0306(17) 0.0269(18) 0.0128(14) -0.0071(16) 0.0040(15)
O22C 0.043(2) 0.0278(16) 0.042(2) 0.0091(15) 0.0026(17) 0.0142(15)
O41C 0.036(2) 0.050(2) 0.047(2) 0.0328(18) 0.0088(17) 0.0158(16)
O42C 0.115(7) 0.74(3) 0.230(11) 0.382(15) -0.045(7) -0.086(11)
N1C 0.042(3) 0.0249(19) 0.030(2) 0.0081(17) 0.0002(19) 0.0052(17)
N21C 0.030(2) 0.0256(18) 0.031(2) 0.0110(16) -0.0018(17) 0.0028(16)
N41C 0.037(3) 0.052(3) 0.052(3) 0.034(2) 0.016(2) 0.017(2)
C1C 0.046(4) 0.068(4) 0.078(5) 0.027(4) -0.013(3) -0.010(3)
C2C 0.073(5) 0.038(3) 0.059(4) 0.016(3) 0.015(3) 0.004(3)
C3C 0.076(5) 0.040(3) 0.051(4) 0.022(3) 0.007(3) -0.009(3)
C4C 0.033(3) 0.040(3) 0.037(3) 0.016(2) -0.001(2) -0.003(2)
C5C 0.031(3) 0.034(2) 0.037(3) 0.015(2) 0.005(2) 0.007(2)
C6C 0.041(3) 0.039(3) 0.029(3) 0.017(2) 0.009(2) 0.004(2)
C7C 0.038(3) 0.036(2) 0.027(3) 0.013(2) 0.001(2) 0.012(2)
C8C 0.060(4) 0.026(2) 0.030(3) 0.009(2) 0.006(2) 0.008(2)
C9C 0.075(5) 0.046(3) 0.032(3) 0.012(3) 0.015(3) 0.018(3)
C10C 0.058(4) 0.041(3) 0.037(3) 0.013(2) -0.010(3) -0.007(3)
C11C 0.046(4) 0.084(5) 0.091(6) 0.011(4) -0.024(4) 0.004(4)
C21C 0.088(6) 0.032(3) 0.166(9) 0.021(4) -0.027(6) 0.015(3)
C22C 0.067(4) 0.041(3) 0.061(4) 0.025(3) -0.015(3) -0.011(3)
C23C 0.144(8) 0.056(4) 0.051(4) 0.018(3) 0.016(5) -0.042(4)
C24C 0.044(3) 0.027(2) 0.040(3) 0.017(2) 0.002(2) 0.003(2)
C25C 0.028(3) 0.035(2) 0.028(3) 0.014(2) 0.009(2) 0.011(2)
C26C 0.046(3) 0.034(2) 0.033(3) 0.021(2) -0.004(2) 0.002(2)
C27C 0.035(3) 0.036(2) 0.028(3) 0.012(2) 0.000(2) 0.006(2)
C28C 0.058(4) 0.055(3) 0.045(3) 0.028(3) -0.015(3) -0.007(3)
C29C 0.035(3) 0.032(2) 0.040(3) 0.017(2) -0.006(2) -0.001(2)
C30C 0.052(4) 0.029(2) 0.033(3) 0.005(2) 0.000(2) 0.005(2)
C31C 0.067(4) 0.042(3) 0.055(4) 0.015(3) 0.008(3) 0.034(3)
C41C 0.060(4) 0.057(3) 0.044(3) 0.029(3) 0.002(3) 0.016(3)
C42C 0.051(4) 0.067(4) 0.041(3) 0.024(3) -0.006(3) 0.013(3)
C43C 0.102(6) 0.034(3) 0.054(4) 0.025(3) 0.002(4) 0.014(3)
C44C 0.041(3) 0.030(2) 0.038(3) 0.015(2) -0.002(2) 0.007(2)
C45C 0.034(3) 0.028(2) 0.039(3) 0.015(2) -0.002(2) 0.006(2)
C46C 0.029(3) 0.061(3) 0.059(4) 0.037(3) 0.008(3) 0.017(3)
C47C 0.032(3) 0.050(3) 0.061(4) 0.032(3) 0.012(3) 0.011(2)
C48C 0.040(4) 0.099(5) 0.097(6) 0.071(5) 0.026(4) 0.022(4)
C49C 0.061(5) 0.107(6) 0.110(6) 0.093(5) 0.050(4) 0.043(4)
C50C 0.086(7) 0.250(13) 0.097(7) 0.135(9) 0.011(5) -0.008(7)
C51C 0.217(14) 0.164(10) 0.077(7) 0.059(7) -0.018(8) 0.051(9)
Ce1D 0.02898(15) 0.02338(12) 0.02853(14) 0.01190(10) 0.00279(11) 0.00762(10)
O1D 0.039(2) 0.0273(16) 0.0333(19) 0.0078(14) 0.0086(16) 0.0041(14)
O2D 0.038(2) 0.0361(18) 0.044(2) 0.0091(16) -0.0026(17) 0.0047(16)
O21D 0.051(2) 0.0320(17) 0.042(2) 0.0211(16) -0.0091(17) -0.0017(16)
O22D 0.043(2) 0.0293(17) 0.039(2) 0.0072(15) -0.0033(16) 0.0125(15)
O41D 0.037(2) 0.046(2) 0.042(2) 0.0287(17) 0.0058(16) 0.0133(16)
O42D 0.096(4) 0.070(3) 0.040(2) 0.020(2) -0.004(2) 0.032(3)
N1D 0.034(2) 0.0222(18) 0.032(2) 0.0095(16) -0.0003(18) 0.0054(16)
N21D 0.034(2) 0.032(2) 0.038(2) 0.0142(18) 0.0024(19) 0.0100(18)
N41D 0.035(2) 0.032(2) 0.035(2) 0.0179(18) 0.0060(19) 0.0051(17)
C1D 0.076(5) 0.041(3) 0.166(9) 0.052(5) 0.027(5) 0.016(3)
C2D 0.068(5) 0.044(3) 0.065(4) 0.018(3) -0.007(3) -0.021(3)
C3D 0.089(5) 0.061(4) 0.060(4) 0.032(3) 0.014(4) -0.024(4)
C4D 0.047(3) 0.031(2) 0.047(3) 0.018(2) 0.007(3) 0.003(2)
C5D 0.032(3) 0.028(2) 0.038(3) 0.016(2) 0.000(2) 0.008(2)
C6D 0.037(3) 0.040(3) 0.032(3) 0.018(2) 0.006(2) 0.007(2)
C7D 0.042(3) 0.029(2) 0.026(3) 0.009(2) -0.004(2) 0.006(2)
C8D 0.082(5) 0.047(3) 0.032(3) 0.009(3) 0.015(3) 0.008(3)
C9D 0.047(3) 0.021(2) 0.040(3) 0.008(2) 0.001(2) 0.005(2)
C10D 0.052(4) 0.033(3) 0.036(3) 0.007(2) -0.006(3) -0.003(2)
C11D 0.039(4) 0.049(3) 0.077(5) 0.009(3) -0.007(3) 0.005(3)
C21D 0.056(4) 0.039(3) 0.056(4) 0.023(3) 0.001(3) -0.009(3)
C22D 0.077(5) 0.045(4) 0.143(8) 0.041(4) -0.029(5) 0.015(3)
C23D 0.086(5) 0.074(4) 0.054(4) 0.039(4) 0.001(4) -0.016(4)
C24D 0.048(3) 0.037(3) 0.050(3) 0.026(3) 0.002(3) 0.012(2)
C25D 0.033(3) 0.028(2) 0.031(3) 0.014(2) 0.008(2) 0.011(2)
C26D 0.050(3) 0.041(3) 0.036(3) 0.021(2) 0.004(2) 0.011(2)
C27D 0.041(3) 0.043(3) 0.034(3) 0.016(2) 0.003(2) 0.012(2)
C28D 0.072(5) 0.054(3) 0.045(4) 0.026(3) -0.014(3) 0.004(3)
C29D 0.036(3) 0.033(2) 0.043(3) 0.013(2) -0.007(2) 0.002(2)
C30D 0.054(4) 0.029(2) 0.039(3) 0.006(2) -0.005(3) 0.009(2)
C31D 0.064(4) 0.030(3) 0.068(4) 0.013(3) -0.004(3) 0.019(3)
C41D 0.048(3) 0.040(3) 0.035(3) 0.020(2) -0.005(2) 0.009(2)
C42D 0.151(9) 0.123(7) 0.085(6) 0.083(6) -0.048(6) -0.064(6)
C43D 0.111(8) 0.215(11) 0.115(7) 0.129(8) 0.021(6) 0.083(7)
C44D 0.207(11) 0.075(5) 0.045(4) 0.028(4) 0.007(5) 0.042(6)
C45D 0.032(3) 0.027(2) 0.036(3) 0.014(2) 0.000(2) 0.0057(19)
C46D 0.037(3) 0.043(3) 0.040(3) 0.017(2) 0.001(2) 0.015(2)
C47D 0.032(3) 0.041(3) 0.035(3) 0.013(2) 0.006(2) 0.012(2)
C48D 0.039(3) 0.069(4) 0.055(4) 0.033(3) 0.011(3) 0.016(3)
C49D 0.052(4) 0.047(3) 0.053(4) 0.032(3) 0.023(3) 0.016(3)
C50D 0.060(4) 0.073(4) 0.052(4) 0.040(3) 0.010(3) 0.025(3)
C51D 0.125(8) 0.108(6) 0.045(4) 0.022(4) -0.007(4) 0.033(5)

loop_
_atom_type_symbol
_atom_type_description
_atom_type_scat_dispersion_real
_atom_type_scat_dispersion_imag
_atom_type_scat_source
C C 0.0033 0.0016 'International Tables Vol C Tables 4.2.6.8 and 6.1.1.4'
H H 0.0000 0.0000 'International Tables Vol C Tables 4.2.6.8 and 6.1.1.4'
N N 0.0061 0.0033 'International Tables Vol C Tables 4.2.6.8 and 6.1.1.4'
O O 0.0106 0.0060 'International Tables Vol C Tables 4.2.6.8 and 6.1.1.4'
Ce Ce -0.2486 2.6331 'International Tables Vol C Tables 4.2.6.8 and 6.1.1.4'

loop_
_geom_angle_atom_site_label_1
_geom_angle_atom_site_label_2
_geom_angle_atom_site_label_3
_geom_angle
_geom_angle_site_symmetry_1
_geom_angle_site_symmetry_3
_geom_angle_publ_flag
O41A Ce1A O21A 85.75(12) . . ?
O41A Ce1A O1A 147.42(12) . . ?
O21A Ce1A O1A 119.37(12) . . ?
O41A Ce1A N21A 87.26(13) . . ?
O21A Ce1A N21A 69.82(12) . . ?
O1A Ce1A N21A 83.22(12) . . ?
O41A Ce1A N41A 69.66(12) . . ?
O21A Ce1A N41A 143.31(11) . . ?
O1A Ce1A N41A 94.51(12) . . ?
N21A Ce1A N41A 132.61(13) . . ?
O41A Ce1A N1A 141.54(12) . . ?
O21A Ce1A N1A 80.30(12) . . ?
O1A Ce1A N1A 68.04(11) . . ?
N21A Ce1A N1A 120.19(13) . . ?
N41A Ce1A N1A 102.01(13) . . ?
O41A Ce1A O2A 79.79(12) . . ?
O21A Ce1A O2A 74.47(11) . . ?
O1A Ce1A O2A 124.62(11) . . ?
N21A Ce1A O2A 142.74(12) . . ?
N41A Ce1A O2A 74.67(11) . . ?
N1A Ce1A O2A 62.00(11) . . ?
O41A Ce1A O22A 77.28(11) . . ?
O21A Ce1A O22A 129.81(12) . . ?
O1A Ce1A O22A 70.66(11) . . ?
N21A Ce1A O22A 62.58(13) . . ?
N41A Ce1A O22A 72.01(12) . . ?
N1A Ce1A O22A 137.62(11) . . ?
O2A Ce1A O22A 144.41(11) . . ?
C5A O1A Ce1A 142.2(3) . . ?
C10A O2A C11A 111.8(4) . . ?
C10A O2A Ce1A 120.6(3) . . ?
C11A O2A Ce1A 126.2(3) . . ?
C25A O21A Ce1A 134.5(3) . . ?
C30A O22A C31A 111.3(4) . . ?
C30A O22A Ce1A 115.5(3) . . ?
C31A O22A Ce1A 130.5(3) . . ?
C45A O41A Ce1A 143.1(3) . . ?
C50A O42A C51A 111.3(5) . . ?
C7A N1A C9A 119.5(4) . . ?
C7A N1A Ce1A 132.1(3) . . ?
C9A N1A Ce1A 108.2(3) . . ?
C27A N21A C29A 120.4(4) . . ?
C27A N21A Ce1A 129.9(3) . . ?
C29A N21A Ce1A 109.5(3) . . ?
C47A N41A C49A 119.0(4) . . ?
C47A N41A Ce1A 131.8(3) . . ?
C49A N41A Ce1A 108.8(3) . . ?
C3A C4A C2A 110.8(5) . . ?
C3A C4A C1A 107.9(5) . . ?
C2A C4A C1A 107.9(5) . . ?
C3A C4A C5A 108.7(4) . . ?
C2A C4A C5A 113.9(4) . . ?
C1A C4A C5A 107.3(4) . . ?
O1A C5A C6A 123.5(4) . . ?
O1A C5A C4A 115.1(4) . . ?
C6A C5A C4A 121.3(4) . . ?
C5A C6A C7A 126.6(5) . . ?
N1A C7A C6A 123.1(4) . . ?
N1A C7A C8A 122.4(4) . . ?
C6A C7A C8A 114.5(4) . . ?
N1A C9A C10A 110.4(4) . . ?
O2A C10A C9A 108.7(4) . . ?
C21A C24A C23A 108.5(5) . . ?
C21A C24A C22A 110.1(6) . . ?
C23A C24A C22A 108.6(6) . . ?
C21A C24A C25A 107.8(5) . . ?
C23A C24A C25A 108.8(5) . . ?
C22A C24A C25A 113.0(5) . . ?
O21A C25A C26A 123.4(4) . . ?
O21A C25A C24A 114.4(4) . . ?
C26A C25A C24A 122.2(5) . . ?
C25A C26A C27A 126.7(5) . . ?
N21A C27A C26A 123.4(5) . . ?
N21A C27A C28A 122.5(5) . . ?
C26A C27A C28A 114.1(5) . . ?
N21A C29A C30A 111.1(5) . . ?
O22A C30A C29A 108.4(4) . . ?
C41A C44A C42A 110.1(6) . . ?
C41A C44A C43A 109.6(6) . . ?
C42A C44A C43A 105.6(6) . . ?
C41A C44A C45A 114.8(5) . . ?
C42A C44A C45A 109.3(5) . . ?
C43A C44A C45A 106.9(5) . . ?
O41A C45A C46A 123.3(5) . . ?
O41A C45A C44A 114.8(5) . . ?
C46A C45A C44A 121.9(5) . . ?
C45A C46A C47A 127.5(5) . . ?
N41A C47A C46A 123.1(5) . . ?
N41A C47A C48A 122.7(5) . . ?
C46A C47A C48A 114.1(5) . . ?
N41A C49A C50A 114.5(4) . . ?
O42A C50A C49A 110.4(5) . . ?
O41B Ce1B O21B 85.56(11) . . ?
O41B Ce1B O1B 149.00(11) . . ?
O21B Ce1B O1B 121.87(12) . . ?
O41B Ce1B N21B 92.76(12) . . ?
O21B Ce1B N21B 68.91(11) . . ?
O1B Ce1B N21B 85.28(12) . . ?
O41B Ce1B N1B 137.48(11) . . ?
O21B Ce1B N1B 78.05(11) . . ?
O1B Ce1B N1B 68.36(11) . . ?
N21B Ce1B N1B 116.50(12) . . ?
O41B Ce1B N41B 69.50(11) . . ?
O21B Ce1B N41B 144.79(11) . . ?
O1B Ce1B N41B 89.92(12) . . ?
N21B Ce1B N41B 134.27(12) . . ?
N1B Ce1B N41B 103.49(12) . . ?
O41B Ce1B O2B 76.40(11) . . ?
O21B Ce1B O2B 75.77(11) . . ?
O1B Ce1B O2B 121.36(11) . . ?
N21B Ce1B O2B 143.77(11) . . ?
N1B Ce1B O2B 61.67(10) . . ?
N41B Ce1B O2B 74.48(11) . . ?
O41B Ce1B O22B 79.46(11) . . ?
O21B Ce1B O22B 127.40(11) . . ?
O1B Ce1B O22B 72.34(11) . . ?
N21B Ce1B O22B 61.92(12) . . ?
N1B Ce1B O22B 140.59(11) . . ?
N41B Ce1B O22B 73.29(11) . . ?
O2B Ce1B O22B 144.83(10) . . ?
C5B O1B Ce1B 143.8(3) . . ?
C10B O2B C11B 111.9(4) . . ?
C10B O2B Ce1B 120.4(3) . . ?
C11B O2B Ce1B 126.9(3) . . ?
C25B O21B Ce1B 135.4(3) . . ?
C30B O22B C31B 111.2(4) . . ?
C30B O22B Ce1B 116.2(3) . . ?
C31B O22B Ce1B 130.4(3) . . ?
C45B O41B Ce1B 143.1(3) . . ?
C51B O42B C50B 113.1(5) . . ?
C7B N1B C9B 118.7(4) . . ?
C7B N1B Ce1B 132.8(3) . . ?
C9B N1B Ce1B 108.4(3) . . ?
C27B N21B C29B 120.2(4) . . ?
C27B N21B Ce1B 130.8(3) . . ?
C29B N21B Ce1B 108.8(3) . . ?
C47B N41B C49B 118.4(4) . . ?
C47B N41B Ce1B 131.6(3) . . ?
C49B N41B Ce1B 109.9(3) . . ?
C1B C4B C2B 110.4(7) . . ?
C1B C4B C3B 107.9(6) . . ?
C2B C4B C3B 107.0(6) . . ?
C1B C4B C5B 111.4(5) . . ?
C2B C4B C5B 109.1(5) . . ?
C3B C4B C5B 111.0(4) . . ?
O1B C5B C6B 123.3(4) . . ?
O1B C5B C4B 117.0(4) . . ?
C6B C5B C4B 119.7(4) . . ?
C5B C6B C7B 127.0(5) . . ?
N1B C7B C6B 123.0(4) . . ?
N1B C7B C8B 122.6(4) . . ?
C6B C7B C8B 114.4(4) . . ?
N1B C9B C10B 109.7(4) . . ?
O2B C10B C9B 108.5(4) . . ?
C23B C24B C21B 109.1(4) . . ?
C23B C24B C22B 109.1(5) . . ?
C21B C24B C22B 109.4(5) . . ?
C23B C24B C25B 108.1(4) . . ?
C21B C24B C25B 107.6(4) . . ?
C22B C24B C25B 113.4(4) . . ?
O21B C25B C26B 123.2(4) . . ?
O21B C25B C24B 113.7(4) . . ?
C26B C25B C24B 123.1(4) . . ?
C25B C26B C27B 127.2(5) . . ?
N21B C27B C26B 122.2(4) . . ?
N21B C27B C28B 122.5(4) . . ?
C26B C27B C28B 115.3(5) . . ?
N21B C29B C30B 110.6(4) . . ?
O22B C30B C29B 109.1(4) . . ?
C42B C44B C43B 109.0(5) . . ?
C42B C44B C41B 107.9(5) . . ?
C43B C44B C41B 109.8(5) . . ?
C42B C44B C45B 109.7(4) . . ?
C43B C44B C45B 113.3(4) . . ?
C41B C44B C45B 107.0(4) . . ?
O41B C45B C46B 123.6(5) . . ?
O41B C45B C44B 115.1(4) . . ?
C46B C45B C44B 121.0(4) . . ?
C45B C46B C47B 128.4(5) . . ?
N41B C47B C46B 123.1(4) . . ?
N41B C47B C48B 122.0(4) . . ?
C46B C47B C48B 114.9(4) . . ?
N41B C49B C50B 112.9(4) . . ?
O42B C50B C49B 107.2(5) . . ?
O41C Ce1C O1C 84.48(12) . . ?
O41C Ce1C O21C 147.97(12) . . ?
O1C Ce1C O21C 122.88(12) . . ?
O41C Ce1C N1C 91.20(12) . . ?
O1C Ce1C N1C 69.27(12) . . ?
O21C Ce1C N1C 84.68(12) . . ?
O41C Ce1C N41C 70.09(12) . . ?
O1C Ce1C N41C 143.31(12) . . ?
O21C Ce1C N41C 90.55(12) . . ?
N1C Ce1C N41C 134.75(14) . . ?
O41C Ce1C N21C 139.06(12) . . ?
O1C Ce1C N21C 79.69(11) . . ?
O21C Ce1C N21C 68.45(11) . . ?
N1C Ce1C N21C 117.27(12) . . ?
N41C Ce1C N21C 102.25(13) . . ?
O41C Ce1C O22C 78.07(11) . . ?
O1C Ce1C O22C 75.00(11) . . ?
O21C Ce1C O22C 122.08(11) . . ?
N1C Ce1C O22C 143.52(11) . . ?
N41C Ce1C O22C 74.19(12) . . ?
N21C Ce1C O22C 61.45(10) . . ?
O41C Ce1C O2C 79.26(11) . . ?
O1C Ce1C O2C 127.22(11) . . ?
O21C Ce1C O2C 70.89(11) . . ?
N1C Ce1C O2C 61.34(12) . . ?
N41C Ce1C O2C 74.57(13) . . ?
N21C Ce1C O2C 139.19(11) . . ?
O22C Ce1C O2C 146.11(11) . . ?
C5C O1C Ce1C 132.0(3) . . ?
C11C O2C C10C 112.1(4) . . ?
C11C O2C Ce1C 129.4(4) . . ?
C10C O2C Ce1C 116.6(3) . . ?
C25C O21C Ce1C 142.9(3) . . ?
C30C O22C C31C 112.7(4) . . ?
C30C O22C Ce1C 120.6(3) . . ?
C31C O22C Ce1C 126.4(3) . . ?
C45C O41C Ce1C 141.9(3) . . ?
C51C O42C C50C 125.5(11) . . ?
C7C N1C C8C 119.5(4) . . ?
C7C N1C Ce1C 130.3(3) . . ?
C8C N1C Ce1C 110.0(3) . . ?
C27C N21C C29C 119.6(4) . . ?
C27C N21C Ce1C 131.8(3) . . ?
C29C N21C Ce1C 108.3(3) . . ?
C47C N41C C49C 117.5(5) . . ?
C47C N41C Ce1C 132.2(4) . . ?
C49C N41C Ce1C 110.3(3) . . ?
C1C C4C C3C 109.9(5) . . ?
C1C C4C C2C 109.7(5) . . ?
C3C C4C C2C 108.2(5) . . ?
C1C C4C C5C 107.0(4) . . ?
C3C C4C C5C 113.3(4) . . ?
C2C C4C C5C 108.7(4) . . ?
O1C C5C C6C 123.9(4) . . ?
O1C C5C C4C 114.5(4) . . ?
C6C C5C C4C 121.5(4) . . ?
C5C C6C C7C 126.5(5) . . ?
N1C C7C C6C 122.3(4) . . ?
N1C C7C C9C 122.4(4) . . ?
C6C C7C C9C 115.3(4) . . ?
N1C C8C C10C 109.9(4) . . ?
O2C C10C C8C 109.1(4) . . ?
C21C C24C C23C 111.4(6) . . ?
C21C C24C C22C 108.0(5) . . ?
C23C C24C C22C 108.2(5) . . ?
C21C C24C C25C 109.5(5) . . ?
C23C C24C C25C 109.5(4) . . ?
C22C C24C C25C 110.2(4) . . ?
O21C C25C C26C 123.2(4) . . ?
O21C C25C C24C 117.0(4) . . ?
C26C C25C C24C 119.9(4) . . ?
C25C C26C C27C 127.3(5) . . ?
N21C C27C C26C 123.7(4) . . ?
N21C C27C C28C 122.4(4) . . ?
C26C C27C C28C 114.0(4) . . ?
N21C C29C C30C 110.1(4) . . ?
O22C C30C C29C 107.9(4) . . ?
C42C C44C C41C 109.8(5) . . ?
C42C C44C C45C 112.7(4) . . ?
C41C C44C C45C 110.2(4) . . ?
C42C C44C C43C 108.0(4) . . ?
C41C C44C C43C 109.5(4) . . ?
C45C C44C C43C 106.5(4) . . ?
O41C C45C C46C 124.0(5) . . ?
O41C C45C C44C 115.2(4) . . ?
C46C C45C C44C 120.7(4) . . ?
C45C C46C C47C 128.1(5) . . ?
N41C C47C C46C 122.6(5) . . ?
N41C C47C C48C 123.3(5) . . ?
C46C C47C C48C 114.1(5) . . ?
N41C C49C C50C 114.0(6) . . ?
O42C C50C C49C 108.0(9) . . ?
O41D Ce1D O1D 84.84(12) . . ?
O41D Ce1D O21D 145.67(12) . . ?
O1D Ce1D O21D 124.24(12) . . ?
O41D Ce1D N1D 90.00(12) . . ?
O1D Ce1D N1D 69.61(11) . . ?
O21D Ce1D N1D 84.87(12) . . ?
O41D Ce1D N21D 141.72(12) . . ?
O1D Ce1D N21D 80.19(12) . . ?
O21D Ce1D N21D 68.24(12) . . ?
N1D Ce1D N21D 116.71(12) . . ?
O41D Ce1D N41D 69.81(12) . . ?
O1D Ce1D N41D 142.14(11) . . ?
O21D Ce1D N41D 90.36(12) . . ?
N1D Ce1D N41D 135.20(12) . . ?
N21D Ce1D N41D 102.34(12) . . ?
O41D Ce1D O22D 79.83(11) . . ?
O1D Ce1D O22D 73.51(11) . . ?
O21D Ce1D O22D 122.79(11) . . ?
N1D Ce1D O22D 142.45(11) . . ?
N21D Ce1D O22D 62.20(11) . . ?
N41D Ce1D O22D 74.64(11) . . ?
O41D Ce1D O2D 77.49(11) . . ?
O1D Ce1D O2D 128.65(11) . . ?
O21D Ce1D O2D 70.00(11) . . ?
N1D Ce1D O2D 62.69(11) . . ?
N21D Ce1D O2D 138.03(11) . . ?
N41D Ce1D O2D 73.82(11) . . ?
O22D Ce1D O2D 145.92(10) . . ?
C5D O1D Ce1D 137.4(3) . . ?
C11D O2D C10D 111.8(4) . . ?
C11D O2D Ce1D 130.4(3) . . ?
C10D O2D Ce1D 115.8(3) . . ?
C25D O21D Ce1D 143.3(3) . . ?
C30D O22D C31D 112.6(4) . . ?
C30D O22D Ce1D 120.4(3) . . ?
C31D O22D Ce1D 126.0(3) . . ?
C45D O41D Ce1D 143.4(3) . . ?
C50D O42D C51D 112.6(5) . . ?
C7D N1D C9D 119.5(4) . . ?
C7D N1D Ce1D 131.1(3) . . ?
C9D N1D Ce1D 109.3(3) . . ?
C27D N21D C29D 119.5(4) . . ?
C27D N21D Ce1D 133.0(3) . . ?
C29D N21D Ce1D 107.5(3) . . ?
C47D N41D C49D 118.0(4) . . ?
C47D N41D Ce1D 131.4(3) . . ?
C49D N41D Ce1D 110.4(3) . . ?
C1D C4D C3D 110.5(5) . . ?
C1D C4D C2D 107.9(5) . . ?
C3D C4D C2D 107.9(5) . . ?
C1D C4D C5D 107.8(5) . . ?
C3D C4D C5D 114.4(4) . . ?
C2D C4D C5D 108.1(4) . . ?
O1D C5D C6D 123.7(4) . . ?
O1D C5D C4D 115.6(4) . . ?
C6D C5D C4D 120.7(5) . . ?
C5D C6D C7D 126.7(5) . . ?
N1D C7D C6D 123.7(4) . . ?
N1D C7D C8D 122.4(4) . . ?
C6D C7D C8D 113.9(5) . . ?
N1D C9D C10D 111.0(4) . . ?
O2D C10D C9D 109.1(4) . . ?
C21D C24D C23D 108.0(5) . . ?
C21D C24D C22D 108.5(5) . . ?
C23D C24D C22D 109.5(5) . . ?
C21D C24D C25D 111.1(4) . . ?
C23D C24D C25D 109.2(4) . . ?
C22D C24D C25D 110.5(5) . . ?
O21D C25D C26D 123.7(4) . . ?
O21D C25D C24D 116.6(4) . . ?
C26D C25D C24D 119.7(4) . . ?
C25D C26D C27D 127.2(5) . . ?
N21D C27D C26D 122.9(5) . . ?
N21D C27D C28D 122.4(5) . . ?
C26D C27D C28D 114.7(5) . . ?
N21D C29D C30D 110.6(4) . . ?
O22D C30D C29D 108.6(4) . . ?
C42D C41D C43D 110.1(6) . . ?
C42D C41D C44D 107.8(6) . . ?
C43D C41D C44D 108.0(6) . . ?
C42D C41D C45D 109.6(5) . . ?
C43D C41D C45D 114.4(5) . . ?
C44D C41D C45D 106.6(4) . . ?
O41D C45D C46D 123.7(5) . . ?
O41D C45D C41D 114.3(4) . . ?
C46D C45D C41D 122.0(5) . . ?
C45D C46D C47D 127.5(5) . . ?
N41D C47D C46D 123.0(4) . . ?
N41D C47D C48D 122.8(5) . . ?
C46D C47D C48D 114.1(5) . . ?
N41D C49D C50D 115.0(4) . . ?
O42D C50D C49D 110.2(5) . . ?

loop_
_geom_bond_atom_site_label_1
_geom_bond_atom_site_label_2
_geom_bond_distance
_geom_bond_site_symmetry_2
_geom_bond_publ_flag
Ce1A O41A 2.349(3) . ?
Ce1A O21A 2.374(3) . ?
Ce1A O1A 2.385(3) . ?
Ce1A N21A 2.616(4) . ?
Ce1A N41A 2.663(4) . ?
Ce1A N1A 2.684(4) . ?
Ce1A O2A 2.694(3) . ?
Ce1A O22A 2.823(3) . ?
O1A C5A 1.298(5) . ?
O2A C10A 1.437(6) . ?
O2A C11A 1.432(6) . ?
O21A C25A 1.300(6) . ?
O22A C30A 1.436(7) . ?
O22A C31A 1.437(7) . ?
O41A C45A 1.278(6) . ?
O42A C50A 1.401(7) . ?
O42A C51A 1.440(8) . ?
N1A C7A 1.319(6) . ?
N1A C9A 1.479(5) . ?
N21A C27A 1.307(7) . ?
N21A C29A 1.472(6) . ?
N41A C47A 1.312(6) . ?
N41A C49A 1.505(6) . ?
C1A C4A 1.537(8) . ?
C2A C4A 1.522(7) . ?
C3A C4A 1.516(8) . ?
C4A C5A 1.557(6) . ?
C5A C6A 1.393(6) . ?
C6A C7A 1.448(6) . ?
C7A C8A 1.530(7) . ?
C9A C10A 1.524(7) . ?
C21A C24A 1.530(8) . ?
C22A C24A 1.547(8) . ?
C23A C24A 1.554(8) . ?
C24A C25A 1.551(6) . ?
C25A C26A 1.386(7) . ?
C26A C27A 1.450(7) . ?
C27A C28A 1.536(7) . ?
C29A C30A 1.520(9) . ?
C41A C44A 1.520(9) . ?
C42A C44A 1.527(8) . ?
C43A C44A 1.543(9) . ?
C44A C45A 1.547(7) . ?
C45A C46A 1.397(7) . ?
C46A C47A 1.448(7) . ?
C47A C48A 1.536(7) . ?
C49A C50A 1.523(8) . ?
Ce1B O41B 2.360(3) . ?
Ce1B O21B 2.371(3) . ?
Ce1B O1B 2.380(3) . ?
Ce1B N21B 2.620(4) . ?
Ce1B N1B 2.677(4) . ?
Ce1B N41B 2.683(4) . ?
Ce1B O2B 2.711(3) . ?
Ce1B O22B 2.812(3) . ?
O1B C5B 1.296(5) . ?
O2B C10B 1.439(5) . ?
O2B C11B 1.433(6) . ?
O21B C25B 1.299(6) . ?
O22B C30B 1.432(6) . ?
O22B C31B 1.429(7) . ?
O41B C45B 1.292(5) . ?
O42B C51B 1.378(7) . ?
O42B C50B 1.440(7) . ?
N1B C7B 1.315(6) . ?
N1B C9B 1.486(5) . ?
N21B C27B 1.314(6) . ?
N21B C29B 1.481(5) . ?
N41B C47B 1.317(6) . ?
N41B C49B 1.483(6) . ?
C1B C4B 1.502(8) . ?
C2B C4B 1.519(9) . ?
C3B C4B 1.544(8) . ?
C4B C5B 1.547(6) . ?
C5B C6B 1.388(7) . ?
C6B C7B 1.457(6) . ?
C7B C8B 1.542(7) . ?
C9B C10B 1.526(7) . ?
C21B C24B 1.541(7) . ?
C22B C24B 1.551(7) . ?
C23B C24B 1.544(7) . ?
C24B C25B 1.553(6) . ?
C25B C26B 1.375(6) . ?
C26B C27B 1.441(6) . ?
C27B C28B 1.522(7) . ?
C29B C30B 1.510(7) . ?
C41B C44B 1.559(7) . ?
C42B C44B 1.530(8) . ?
C43B C44B 1.536(7) . ?
C44B C45B 1.564(6) . ?
C45B C46B 1.386(7) . ?
C46B C47B 1.437(6) . ?
C47B C48B 1.525(7) . ?
C49B C50B 1.512(8) . ?
Ce1C O41C 2.367(3) . ?
Ce1C O1C 2.372(3) . ?
Ce1C O21C 2.381(3) . ?
Ce1C N1C 2.614(4) . ?
Ce1C N41C 2.647(4) . ?
Ce1C N21C 2.682(4) . ?
Ce1C O22C 2.716(3) . ?
Ce1C O2C 2.827(3) . ?
O1C C5C 1.301(5) . ?
O2C C11C 1.431(7) . ?
O2C C10C 1.434(6) . ?
O21C C25C 1.305(5) . ?
O22C C30C 1.437(6) . ?
O22C C31C 1.454(5) . ?
O41C C45C 1.293(6) . ?
O42C C51C 1.087(11) . ?
O42C C50C 1.411(9) . ?
N1C C7C 1.315(6) . ?
N1C C8C 1.489(6) . ?
N21C C27C 1.318(6) . ?
N21C C29C 1.475(5) . ?
N41C C47C 1.324(7) . ?
N41C C49C 1.492(7) . ?
C1C C4C 1.536(8) . ?
C2C C4C 1.558(7) . ?
C3C C4C 1.546(7) . ?
C4C C5C 1.564(6) . ?
C5C C6C 1.372(7) . ?
C6C C7C 1.446(6) . ?
C7C C9C 1.537(6) . ?
C8C C10C 1.515(8) . ?
C21C C24C 1.528(8) . ?
C22C C24C 1.552(7) . ?
C23C C24C 1.531(8) . ?
C24C C25C 1.557(6) . ?
C25C C26C 1.383(7) . ?
C26C C27C 1.444(6) . ?
C27C C28C 1.537(7) . ?
C29C C30C 1.527(7) . ?
C41C C44C 1.536(7) . ?
C42C C44C 1.532(7) . ?
C43C C44C 1.569(7) . ?
C44C C45C 1.560(7) . ?
C45C C46C 1.387(7) . ?
C46C C47C 1.448(7) . ?
C47C C48C 1.523(7) . ?
C49C C50C 1.489(12) . ?
Ce1D O41D 2.347(3) . ?
Ce1D O1D 2.374(3) . ?
Ce1D O21D 2.396(3) . ?
Ce1D N1D 2.626(4) . ?
Ce1D N21D 2.674(4) . ?
Ce1D N41D 2.672(4) . ?
Ce1D O22D 2.686(3) . ?
Ce1D O2D 2.811(3) . ?
O1D C5D 1.301(6) . ?
O2D C11D 1.431(6) . ?
O2D C10D 1.439(6) . ?
O21D C25D 1.300(5) . ?
O22D C30D 1.429(6) . ?
O22D C31D 1.443(6) . ?
O41D C45D 1.290(5) . ?
O42D C50D 1.428(7) . ?
O42D C51D 1.434(8) . ?
N1D C7D 1.312(6) . ?
N1D C9D 1.485(5) . ?
N21D C27D 1.325(6) . ?
N21D C29D 1.477(6) . ?
N41D C47D 1.331(6) . ?
N41D C49D 1.483(6) . ?
C1D C4D 1.534(8) . ?
C2D C4D 1.549(8) . ?
C3D C4D 1.536(8) . ?
C4D C5D 1.561(7) . ?
C5D C6D 1.391(6) . ?
C6D C7D 1.435(6) . ?
C7D C8D 1.532(7) . ?
C9D C10D 1.515(7) . ?
C21D C24D 1.541(8) . ?
C22D C24D 1.551(8) . ?
C23D C24D 1.548(8) . ?
C24D C25D 1.552(6) . ?
C25D C26D 1.377(7) . ?
C26D C27D 1.452(7) . ?
C27D C28D 1.529(7) . ?
C29D C30D 1.523(7) . ?
C41D C42D 1.514(8) . ?
C41D C43D 1.530(9) . ?
C41D C44D 1.530(8) . ?
C41D C45D 1.554(7) . ?
C45D C46D 1.390(7) . ?
C46D C47D 1.457(7) . ?
C47D C48D 1.529(7) . ?
C49D C50D 1.516(8) . ?
